data_2311814
loop_
_publ_author_name
'Ton, Quoc Cuong'
'Bolte, Michael'
'Egert, Ernst'

_publ_section_title
;
 Structural similarities among eight benzoylhydrazones.
;
_journal_coeditor_code EG3169
_journal_issue 'Pt 9'
_journal_name_full 'Acta crystallographica. Section C, Structural chemistry'
_journal_page_first 912
_journal_page_last 919
_journal_paper_doi 10.1107/S2053229614018658
_journal_volume 70
_journal_year 2014
_chemical_formula_iupac 'C15 H20 N2 O'
_chemical_formula_moiety 'C15 H20 N2 O'
_chemical_formula_sum 'C15 H20 N2 O'
_chemical_formula_weight 244.33
_chemical_name_systematic
;
1-Benzoyl-2-(1-cyclohexylethylidene)hydrazone
;
_space_group_IT_number 14
_space_group_name_Hall '-P 2ybc'
_space_group_name_H-M_alt 'P 1 21/c 1'
_symmetry_cell_setting monoclinic
_symmetry_space_group_name_H-M 'P 1 21/c 1'
_atom_sites_solution_hydrogens geom
_atom_sites_solution_primary direct
_atom_sites_solution_secondary difmap
_audit_creation_method SHELXL97
_cell_angle_alpha 90.00
_cell_angle_beta 103.328(7)
_cell_angle_gamma 90.00
_cell_formula_units_Z 4
_cell_length_a 9.3086(9)
_cell_length_b 18.283(2)
_cell_length_c 8.1543(7)
_cell_measurement_temperature 173(2)
_cell_volume 1350.4(2)
_computing_cell_refinement 'X-AREA (Stoe & Cie, 2001)'
_computing_data_collection 'X-AREA (Stoe & Cie, 2001)'
_computing_data_reduction 'X-AREA (Stoe & Cie, 2001)'
_computing_molecular_graphics
;
Mercury (Macrae <i>et al.</i>, 2008) and XP in SHELXTL-Plus (Sheldrick,
2008)
;
_computing_publication_material 'publCIF (Westrip, 2010)'
_computing_structure_refinement 'SHELXL97 (Sheldrick, 2008)'
_computing_structure_solution 'SHELXS97 (Sheldrick, 2008)'
_diffrn_ambient_temperature 173(2)
_diffrn_measured_fraction_theta_full 0.990
_diffrn_measured_fraction_theta_max 0.990
_diffrn_measurement_device_type 'Stoe IPDS II two-circle'
_diffrn_measurement_method \f
_diffrn_radiation_monochromator graphite
_diffrn_radiation_source 'fine-focus sealed tube'
_diffrn_radiation_type MoK\a
_diffrn_radiation_wavelength 0.71073
_diffrn_reflns_av_R_equivalents 0.1053
_diffrn_reflns_av_sigmaI/netI 0.0507
_diffrn_reflns_limit_h_max 11
_diffrn_reflns_limit_h_min -11
_diffrn_reflns_limit_k_max 22
_diffrn_reflns_limit_k_min -22
_diffrn_reflns_limit_l_max 9
_diffrn_reflns_limit_l_min -9
_diffrn_reflns_number 18518
_diffrn_reflns_theta_full 25.89
_diffrn_reflns_theta_max 25.89
_diffrn_reflns_theta_min 3.17
_exptl_absorpt_coefficient_mu 0.076
_exptl_absorpt_correction_type none
_exptl_crystal_colour colourless
_exptl_crystal_density_diffrn 1.202
_exptl_crystal_density_method 'not measured'
_exptl_crystal_description block
_exptl_crystal_F_000 528
_exptl_crystal_size_max 0.54
_exptl_crystal_size_mid 0.36
_exptl_crystal_size_min 0.24
_refine_diff_density_max 0.300
_refine_diff_density_min -0.192
_refine_ls_extinction_method none
_refine_ls_goodness_of_fit_ref 0.969
_refine_ls_hydrogen_treatment mixed
_refine_ls_matrix_type full
_refine_ls_number_parameters 168
_refine_ls_number_reflns 2589
_refine_ls_number_restraints 0
_refine_ls_restrained_S_all 0.969
_refine_ls_R_factor_all 0.0537
_refine_ls_R_factor_gt 0.0397
_refine_ls_shift/su_max 0.000
_refine_ls_shift/su_mean 0.000
_refine_ls_structure_factor_coef Fsqd
_refine_ls_weighting_details 'calc w = 1/[\s^2^(Fo^2^)+(0.0670P)^2^+0.0000P] where P=(Fo^2^+2Fc^2^)/3'
_refine_ls_weighting_scheme calc
_refine_ls_wR_factor_gt 0.1047
_refine_ls_wR_factor_ref 0.1089
_reflns_number_gt 1909
_reflns_number_total 2589
_reflns_threshold_expression I>2\s(I)
_cod_data_source_file eg3169sup1.cif
_cod_data_source_block II
_cod_original_sg_symbol_H-M 'P 21/c'
_cod_database_code 2311814

loop_
_symmetry_equiv_pos_as_xyz
'x, y, z'
'-x, y+1/2, -z+1/2'
'-x, -y, -z'
'x, -y-1/2, z-1/2'

loop_
_atom_site_type_symbol
_atom_site_label
_atom_site_fract_x
_atom_site_fract_y
_atom_site_fract_z
_atom_site_U_iso_or_equiv
_atom_site_adp_type
_atom_site_calc_flag
_atom_site_refinement_flags
_atom_site_occupancy
_atom_site_symmetry_multiplicity
O O1 0.13515(12) 0.16917(5) 0.46486(12) 0.0418(3) Uani d . 1 1
N N1 0.08197(12) 0.26595(6) 0.61526(14) 0.0328(3) Uani d . 1 1
H H1 0.0817(16) 0.2824(8) 0.712(2) 0.036(4) Uiso d . 1 1
N N2 -0.01675(12) 0.29356(6) 0.47372(13) 0.0347(3) Uani d . 1 1
C C1 0.15294(14) 0.20326(7) 0.59794(16) 0.0326(3) Uani d . 1 1
C C2 -0.10240(15) 0.34517(8) 0.49664(17) 0.0358(3) Uani d . 1 1
C C3 -0.10804(19) 0.37784(9) 0.66290(18) 0.0484(4) Uani d . 1 1
H H3A -0.1211 0.3389 0.7408 0.073 Uiso calc R 1 1
H H3B -0.1911 0.4121 0.6478 0.073 Uiso calc R 1 1
H H3C -0.0157 0.4040 0.7092 0.073 Uiso calc R 1 1
C C11 0.25713(14) 0.17564(7) 0.75383(16) 0.0317(3) Uani d . 1 1
C C12 0.34857(15) 0.22194(8) 0.86722(16) 0.0348(3) Uani d . 1 1
H H12 0.3468 0.2731 0.8472 0.042 Uiso calc R 1 1
C C13 0.44224(15) 0.19306(9) 1.00958(17) 0.0403(3) Uani d . 1 1
H H13 0.5055 0.2246 1.0866 0.048 Uiso calc R 1 1
C C14 0.44405(16) 0.11902(9) 1.04003(19) 0.0440(4) Uani d . 1 1
H H14 0.5062 0.0997 1.1397 0.053 Uiso calc R 1 1
C C15 0.35541(17) 0.07253(8) 0.9257(2) 0.0454(4) Uani d . 1 1
H H15 0.3577 0.0213 0.9458 0.055 Uiso calc R 1 1
C C16 0.26328(16) 0.10108(8) 0.78181(18) 0.0388(3) Uani d . 1 1
H H16 0.2040 0.0692 0.7020 0.047 Uiso calc R 1 1
C C21 -0.20740(15) 0.37763(8) 0.34427(17) 0.0376(3) Uani d . 1 1
H H21 -0.3057 0.3827 0.3730 0.045 Uiso calc R 1 1
C C22 -0.22981(19) 0.33092(8) 0.18650(19) 0.0458(4) Uani d . 1 1
H H22A -0.2654 0.2818 0.2097 0.055 Uiso calc R 1 1
H H22B -0.1345 0.3249 0.1537 0.055 Uiso calc R 1 1
C C23 -0.34218(19) 0.36667(9) 0.0418(2) 0.0510(4) Uani d . 1 1
H H23A -0.3527 0.3365 -0.0612 0.061 Uiso calc R 1 1
H H23B -0.4396 0.3688 0.0710 0.061 Uiso calc R 1 1
C C24 -0.2944(2) 0.44324(10) 0.00727(19) 0.0521(4) Uani d . 1 1
H H24A -0.2022 0.4405 -0.0335 0.063 Uiso calc R 1 1
H H24B -0.3714 0.4659 -0.0826 0.063 Uiso calc R 1 1
C C25 -0.2688(2) 0.49043(9) 0.1627(2) 0.0504(4) Uani d . 1 1
H H25A -0.3634 0.4979 0.1962 0.060 Uiso calc R 1 1
H H25B -0.2314 0.5389 0.1376 0.060 Uiso calc R 1 1
C C26 -0.15720(17) 0.45463(8) 0.30795(18) 0.0429(4) Uani d . 1 1
H H26A -0.1460 0.4852 0.4104 0.051 Uiso calc R 1 1
H H26B -0.0599 0.4517 0.2787 0.051 Uiso calc R 1 1

loop_
_atom_site_aniso_label
_atom_site_aniso_U_11
_atom_site_aniso_U_22
_atom_site_aniso_U_33
_atom_site_aniso_U_12
_atom_site_aniso_U_13
_atom_site_aniso_U_23
O1 0.0525(6) 0.0415(6) 0.0272(5) 0.0010(5) 0.0004(4) -0.0049(4)
N1 0.0361(6) 0.0387(6) 0.0206(6) 0.0028(5) 0.0004(4) 0.0009(5)
N2 0.0372(6) 0.0397(6) 0.0235(5) -0.0010(5) -0.0005(4) 0.0049(5)
C1 0.0337(6) 0.0367(7) 0.0255(6) -0.0043(5) 0.0028(5) 0.0003(5)
C2 0.0361(7) 0.0365(7) 0.0317(7) -0.0016(6) 0.0013(5) 0.0033(5)
C3 0.0554(9) 0.0524(9) 0.0337(7) 0.0151(7) 0.0028(7) 0.0014(7)
C11 0.0305(6) 0.0380(7) 0.0260(6) 0.0012(5) 0.0050(5) 0.0003(5)
C12 0.0366(7) 0.0359(7) 0.0306(7) -0.0008(6) 0.0051(5) -0.0008(5)
C13 0.0360(7) 0.0507(8) 0.0311(7) -0.0017(6) 0.0010(6) -0.0030(6)
C14 0.0373(7) 0.0556(9) 0.0356(7) 0.0057(7) 0.0015(6) 0.0108(6)
C15 0.0449(8) 0.0395(8) 0.0490(9) 0.0031(6) 0.0048(7) 0.0097(6)
C16 0.0373(7) 0.0383(7) 0.0381(7) -0.0014(6) 0.0031(6) -0.0009(6)
C21 0.0354(7) 0.0428(8) 0.0311(7) 0.0024(6) 0.0006(6) 0.0032(6)
C22 0.0510(9) 0.0414(8) 0.0371(8) 0.0028(7) -0.0058(7) 0.0002(6)
C23 0.0552(9) 0.0502(9) 0.0366(8) -0.0002(7) -0.0121(7) 0.0006(7)
C24 0.0583(10) 0.0576(10) 0.0330(8) 0.0019(8) -0.0046(7) 0.0096(7)
C25 0.0586(10) 0.0425(8) 0.0439(8) 0.0046(7) -0.0007(7) 0.0071(7)
C26 0.0485(8) 0.0399(8) 0.0347(7) 0.0008(7) -0.0018(6) 0.0005(6)

loop_
_atom_type_symbol
_atom_type_description
_atom_type_scat_dispersion_real
_atom_type_scat_dispersion_imag
_atom_type_scat_source
C C 0.0033 0.0016 'International Tables Vol C Tables 4.2.6.8 and 6.1.1.4'
H H 0.0000 0.0000 'International Tables Vol C Tables 4.2.6.8 and 6.1.1.4'
N N 0.0061 0.0033 'International Tables Vol C Tables 4.2.6.8 and 6.1.1.4'
O O 0.0106 0.0060 'International Tables Vol C Tables 4.2.6.8 and 6.1.1.4'

loop_
_geom_angle_atom_site_label_1
_geom_angle_atom_site_label_2
_geom_angle_atom_site_label_3
_geom_angle
C1 N1 N2 117.85(11)
C1 N1 H1 120.4(10)
N2 N1 H1 120.1(10)
C2 N2 N1 117.47(11)
O1 C1 N1 123.70(12)
O1 C1 C11 120.50(12)
N1 C1 C11 115.81(11)
N2 C2 C3 125.62(12)
N2 C2 C21 118.46(12)
C3 C2 C21 115.92(12)
C2 C3 H3A 109.5
C2 C3 H3B 109.5
H3A C3 H3B 109.5
C2 C3 H3C 109.5
H3A C3 H3C 109.5
H3B C3 H3C 109.5
C16 C11 C12 119.69(12)
C16 C11 C1 117.84(12)
C12 C11 C1 122.45(12)
C13 C12 C11 119.72(13)
C13 C12 H12 120.1
C11 C12 H12 120.1
C14 C13 C12 120.35(13)
C14 C13 H13 119.8
C12 C13 H13 119.8
C13 C14 C15 120.12(13)
C13 C14 H14 119.9
C15 C14 H14 119.9
C14 C15 C16 119.68(14)
C14 C15 H15 120.2
C16 C15 H15 120.2
C11 C16 C15 120.37(14)
C11 C16 H16 119.8
C15 C16 H16 119.8
C2 C21 C22 114.31(12)
C2 C21 C26 110.52(11)
C22 C21 C26 109.96(12)
C2 C21 H21 107.2
C22 C21 H21 107.2
C26 C21 H21 107.2
C21 C22 C23 110.43(12)
C21 C22 H22A 109.6
C23 C22 H22A 109.6
C21 C22 H22B 109.6
C23 C22 H22B 109.6
H22A C22 H22B 108.1
C24 C23 C22 111.09(13)
C24 C23 H23A 109.4
C22 C23 H23A 109.4
C24 C23 H23B 109.4
C22 C23 H23B 109.4
H23A C23 H23B 108.0
C25 C24 C23 111.68(13)
C25 C24 H24A 109.3
C23 C24 H24A 109.3
C25 C24 H24B 109.3
C23 C24 H24B 109.3
H24A C24 H24B 107.9
C24 C25 C26 110.71(13)
C24 C25 H25A 109.5
C26 C25 H25A 109.5
C24 C25 H25B 109.5
C26 C25 H25B 109.5
H25A C25 H25B 108.1
C25 C26 C21 111.05(12)
C25 C26 H26A 109.4
C21 C26 H26A 109.4
C25 C26 H26B 109.4
C21 C26 H26B 109.4
H26A C26 H26B 108.0

loop_
_geom_bond_atom_site_label_1
_geom_bond_atom_site_label_2
_geom_bond_distance
O1 C1 1.2290(16)
N1 C1 1.3464(18)
N1 N2 1.3937(15)
N1 H1 0.847(17)
N2 C2 1.2767(19)
C1 C11 1.4977(18)
C2 C3 1.493(2)
C2 C21 1.5137(18)
C3 H3A 0.9800
C3 H3B 0.9800
C3 H3C 0.9800
C11 C16 1.381(2)
C11 C12 1.3902(19)
C12 C13 1.386(2)
C12 H12 0.9500
C13 C14 1.376(2)
C13 H13 0.9500
C14 C15 1.385(2)
C14 H14 0.9500
C15 C16 1.386(2)
C15 H15 0.9500
C16 H16 0.9500
C21 C22 1.518(2)
C21 C26 1.533(2)
C21 H21 1.0000
C22 C23 1.531(2)
C22 H22A 0.9900
C22 H22B 0.9900
C23 C24 1.515(2)
C23 H23A 0.9900
C23 H23B 0.9900
C24 C25 1.506(2)
C24 H24A 0.9900
C24 H24B 0.9900
C25 C26 1.531(2)
C25 H25A 0.9900
C25 H25B 0.9900
C26 H26A 0.9900
C26 H26B 0.9900

loop_
_geom_hbond_atom_site_label_D
_geom_hbond_atom_site_label_H
_geom_hbond_atom_site_label_A
_geom_hbond_site_symmetry_A
_geom_hbond_distance_DH
_geom_hbond_distance_HA
_geom_hbond_distance_DA
_geom_hbond_angle_DHA
N1 H1 O1 4_566 0.847(17) 2.191(18) 3.0213(16) 166.6(14)
C3 H3C O1 4_566 0.98 2.60 3.0589(18) 108.8

loop_
_geom_torsion_atom_site_label_1
_geom_torsion_atom_site_label_2
_geom_torsion_atom_site_label_3
_geom_torsion_atom_site_label_4
_geom_torsion
C1 N1 N2 C2 167.93(12)
N2 N1 C1 O1 -0.2(2)
N2 N1 C1 C11 -179.67(11)
N1 N2 C2 C3 -1.2(2)
N1 N2 C2 C21 178.18(11)
O1 C1 C11 C16 -38.09(18)
N1 C1 C11 C16 141.40(13)
O1 C1 C11 C12 140.47(14)
N1 C1 C11 C12 -40.04(18)
C16 C11 C12 C13 -1.7(2)
C1 C11 C12 C13 179.77(12)
C11 C12 C13 C14 -0.7(2)
C12 C13 C14 C15 2.0(2)
C13 C14 C15 C16 -1.0(2)
C12 C11 C16 C15 2.7(2)
C1 C11 C16 C15 -178.66(13)
C14 C15 C16 C11 -1.4(2)
N2 C2 C21 C22 16.6(2)
C3 C2 C21 C22 -163.95(14)
N2 C2 C21 C26 -108.03(15)
C3 C2 C21 C26 71.37(17)
C2 C21 C22 C23 177.68(13)
C26 C21 C22 C23 -57.34(17)
C21 C22 C23 C24 56.94(19)
C22 C23 C24 C25 -56.1(2)
C23 C24 C25 C26 55.42(19)
C24 C25 C26 C21 -56.13(19)
C2 C21 C26 C25 -175.59(13)
C22 C21 C26 C25 57.28(17)
